data_7236860
loop_
_publ_author_name
'Zhou, Yibin'
'Qian, Lebin'
'Liu, Miaochang'
'Huang, Xiaobo'
'Wang, Yuxiang'
'Cheng, Yixiang'
'Gao, Wenxia'
'Wu, Ge'
'Wu, Huayue'

_publ_section_title
;
 5-(2,6-Bis((E)-4-(dimethylamino)styryl)-1-ethylpyridin-4(1H)-ylidene)-2,2-dimethyl-1,3-dioxane-4,6-dione:
 aggregation-induced emission, polymorphism, mechanochromism, and
 thermochromism
;
_journal_issue 36
_journal_name_full 'Journal of Materials Chemistry C'
_journal_page_first 9264
_journal_paper_doi 10.1039/C7TC02746J
_journal_volume 5
_journal_year 2017
_chemical_formula_sum 'C72 H86 N6 O8'
_chemical_formula_weight 1163.46
_space_group_crystal_system triclinic
_space_group_IT_number 2
_space_group_name_Hall '-P 1'
_space_group_name_H-M_alt 'P -1'
_atom_sites_solution_hydrogens geom
_audit_creation_method SHELXL-2013
_audit_update_record
;
2017-06-01 deposited with the CCDC.
2017-08-07 downloaded from the CCDC.
;
_cell_angle_alpha 92.545(3)
_cell_angle_beta 93.186(2)
_cell_angle_gamma 110.150(2)
_cell_formula_units_Z 2
_cell_length_a 14.7343(14)
_cell_length_b 14.7727(15)
_cell_length_c 15.7694(15)
_cell_measurement_reflns_used 1919
_cell_measurement_temperature 293(2)
_cell_measurement_theta_max 40.238
_cell_measurement_theta_min 4.841
_cell_volume 3210.0(5)
_computing_cell_refinement 'Bruker SMART'
_computing_data_collection 'Bruker SMART'
_computing_data_reduction 'Bruker SHELXTL'
_computing_molecular_graphics 'Bruker SHELXTL'
_computing_publication_material 'Bruker SHELXTL'
_computing_structure_refinement 'SHELXL-2013 (Sheldrick, 2013)'
_computing_structure_solution 'Bruker SHELXTL'
_diffrn_ambient_temperature 293(2)
_diffrn_measured_fraction_theta_full 0.970
_diffrn_measured_fraction_theta_max 0.998
_diffrn_measurement_device_type 'CCD area detector'
_diffrn_measurement_method 'phi and omega scans'
_diffrn_radiation_type MoK\a
_diffrn_radiation_wavelength 0.71073
_diffrn_reflns_av_R_equivalents 0.0395
_diffrn_reflns_av_unetI/netI 0.0872
_diffrn_reflns_Laue_measured_fraction_full 0.970
_diffrn_reflns_Laue_measured_fraction_max 0.998
_diffrn_reflns_limit_h_max 17
_diffrn_reflns_limit_h_min -17
_diffrn_reflns_limit_k_max 11
_diffrn_reflns_limit_k_min -17
_diffrn_reflns_limit_l_max 18
_diffrn_reflns_limit_l_min -18
_diffrn_reflns_number 17908
_diffrn_reflns_point_group_measured_fraction_full 0.970
_diffrn_reflns_point_group_measured_fraction_max 0.998
_diffrn_reflns_theta_full 25.242
_diffrn_reflns_theta_max 24.998
_diffrn_reflns_theta_min 1.476
_exptl_absorpt_coefficient_mu 0.078
_exptl_absorpt_correction_T_max 0.7456
_exptl_absorpt_correction_T_min 0.6308
_exptl_absorpt_correction_type multi-scan
_exptl_absorpt_process_details sadabs
_exptl_crystal_colour colorless
_exptl_crystal_density_diffrn 1.204
_exptl_crystal_description prismatic
_exptl_crystal_F_000 1248
_exptl_crystal_size_max 0.200
_exptl_crystal_size_mid 0.160
_exptl_crystal_size_min 0.120
_refine_diff_density_max 0.519
_refine_diff_density_min -0.181
_refine_diff_density_rms 0.046
_refine_ls_extinction_method none
_refine_ls_goodness_of_fit_ref 0.982
_refine_ls_hydrogen_treatment constr
_refine_ls_matrix_type full
_refine_ls_number_parameters 789
_refine_ls_number_reflns 11282
_refine_ls_number_restraints 28
_refine_ls_restrained_S_all 0.985
_refine_ls_R_factor_all 0.1284
_refine_ls_R_factor_gt 0.0666
_refine_ls_shift/su_max 0.023
_refine_ls_shift/su_mean 0.000
_refine_ls_structure_factor_coef Fsqd
_refine_ls_weighting_details 'w=1/[\s^2^(Fo^2^)+(0.1006P)^2^] where P=(Fo^2^+2Fc^2^)/3'
_refine_ls_weighting_scheme calc
_refine_ls_wR_factor_gt 0.1672
_refine_ls_wR_factor_ref 0.2063
_reflns_Friedel_coverage 0.000
_reflns_number_gt 5969
_reflns_number_total 11282
_reflns_threshold_expression 'I > 2\s(I)'
_cod_data_source_file c7tc02746j2.cif
_cod_data_source_block cd16763
_cod_database_code 7236860
_shelx_space_group_comment
; 
The symmetry employed for this shelxl refinement is uniquely defined 
by the following loop, which should always be used as a source of 
symmetry information in preference to the above space-group names. 
They are only intended as comments. 
;
_shelx_estimated_absorpt_t_min 0.984
_shelx_estimated_absorpt_t_max 0.991
_shelxl_version_number 2013-4

loop_
_space_group_symop_operation_xyz
'x, y, z'
'-x, -y, -z'

loop_
_atom_site_label
_atom_site_type_symbol
_atom_site_fract_x
_atom_site_fract_y
_atom_site_fract_z
_atom_site_U_iso_or_equiv
_atom_site_adp_type
_atom_site_occupancy
_atom_site_site_symmetry_order
_atom_site_calc_flag
_atom_site_refinement_flags_posn
_atom_site_refinement_flags_adp
N1 N 0.56179(17) 0.12619(18) 0.95114(15) 0.0446(6) Uani 1 1 d . .
N2 N 0.4066(2) 0.0515(2) 0.39064(18) 0.0677(8) Uani 1 1 d . .
N3 N 0.9456(2) 0.2698(3) 1.43975(19) 0.0745(9) Uani 1 1 d . .
N4 N 0.55975(17) 0.63328(18) 0.54853(15) 0.0452(6) Uani 1 1 d . .
N5 N 0.4218(2) 0.5747(2) 1.09098(18) 0.0719(9) Uani 1 1 d . .
N6 N 1.0064(3) 0.7988(3) 0.1774(2) 0.0924(12) Uani 1 1 d . .
O1 O 0.12491(14) 0.07310(16) 1.02825(14) 0.0568(6) Uani 1 1 d . .
O2 O 0.20472(16) 0.14335(18) 1.15850(14) 0.0665(7) Uani 1 1 d . .
O3 O 0.18964(16) 0.00110(19) 0.93782(16) 0.0732(7) Uani 1 1 d . .
O4 O 0.35446(17) 0.1564(2) 1.19573(14) 0.0723(7) Uani 1 1 d . .
O5 O 0.11470(14) 0.48263(16) 0.39941(13) 0.0547(6) Uani 1 1 d . .
O6 O 0.18406(16) 0.58657(16) 0.29488(14) 0.0624(6) Uani 1 1 d . .
O7 O 0.19643(15) 0.46933(18) 0.51556(14) 0.0642(7) Uani 1 1 d . .
O8 O 0.33854(17) 0.67457(18) 0.30230(14) 0.0708(7) Uani 1 1 d . .
C1 C 0.2044(2) 0.0544(2) 1.0017(2) 0.0496(8) Uani 1 1 d . .
C2 C 0.2929(2) 0.0961(2) 1.05363(18) 0.0430(7) Uani 1 1 d . .
C3 C 0.2903(2) 0.1327(2) 1.1382(2) 0.0522(8) Uani 1 1 d . .
C4 C 0.1415(2) 0.1512(3) 1.0897(2) 0.0583(9) Uani 1 1 d . .
C5 C 0.1841(3) 0.2461(3) 1.0498(3) 0.0818(12) Uani 1 1 d . .
H5A H 0.1950 0.2983 1.0921 0.123 Uiso 1 1 calc R U
H5B H 0.1400 0.2506 1.0045 0.123 Uiso 1 1 calc R U
H5C H 0.2446 0.2498 1.0276 0.123 Uiso 1 1 calc R U
C6 C 0.0460(3) 0.1393(3) 1.1265(3) 0.0870(13) Uani 1 1 d . .
H6A H 0.0237 0.0791 1.1532 0.130 Uiso 1 1 calc R U
H6B H -0.0008 0.1395 1.0818 0.130 Uiso 1 1 calc R U
H6C H 0.0545 0.1917 1.1680 0.130 Uiso 1 1 calc R U
C7 C 0.3831(2) 0.1007(2) 1.01993(18) 0.0416(7) Uani 1 1 d . .
C8 C 0.3929(2) 0.0960(2) 0.93189(19) 0.0449(7) Uani 1 1 d . .
H8 H 0.3377 0.0829 0.8950 0.054 Uiso 1 1 calc R U
C9 C 0.4801(2) 0.1099(2) 0.89763(18) 0.0434(7) Uani 1 1 d . .
C10 C 0.5572(2) 0.1304(2) 1.03765(18) 0.0413(7) Uani 1 1 d . .
C11 C 0.4694(2) 0.1162(2) 1.07055(19) 0.0450(7) Uani 1 1 d . .
H11 H 0.4668 0.1168 1.1294 0.054 Uiso 1 1 calc R U
C12 C 0.4864(2) 0.1114(2) 0.80578(19) 0.0503(8) Uani 1 1 d . .
H12 H 0.5440 0.1500 0.7852 0.060 Uiso 1 1 calc R U
C13 C 0.4136(2) 0.0601(2) 0.74978(19) 0.0492(8) Uani 1 1 d . .
H13 H 0.3587 0.0185 0.7721 0.059 Uiso 1 1 calc R U
C14 C 0.4110(2) 0.0621(2) 0.65796(19) 0.0466(8) Uani 1 1 d . .
C15 C 0.3359(2) -0.0060(2) 0.6073(2) 0.0567(9) Uani 1 1 d . .
H15 H 0.2857 -0.0499 0.6334 0.068 Uiso 1 1 calc R U
C16 C 0.3336(2) -0.0103(3) 0.5197(2) 0.0615(9) Uani 1 1 d . .
H16 H 0.2826 -0.0575 0.4881 0.074 Uiso 1 1 calc R U
C17 C 0.4063(3) 0.0548(3) 0.4778(2) 0.0544(9) Uani 1 1 d . .
C18 C 0.4794(2) 0.1257(2) 0.5286(2) 0.0568(9) Uani 1 1 d . .
H18 H 0.5277 0.1722 0.5027 0.068 Uiso 1 1 calc R U
C19 C 0.4817(2) 0.1285(2) 0.6154(2) 0.0511(8) Uani 1 1 d . .
H19 H 0.5321 0.1763 0.6470 0.061 Uiso 1 1 calc R U
C20 C 0.3325(3) -0.0217(3) 0.3385(2) 0.0890(13) Uani 1 1 d . .
H20A H 0.3331 -0.0842 0.3522 0.133 Uiso 1 1 calc R U
H20B H 0.3443 -0.0127 0.2796 0.133 Uiso 1 1 calc R U
H20C H 0.2705 -0.0173 0.3486 0.133 Uiso 1 1 calc R U
C21 C 0.4847(3) 0.1161(3) 0.3493(2) 0.0771(12) Uani 1 1 d . .
H21A H 0.4840 0.1807 0.3572 0.116 Uiso 1 1 calc R U
H21B H 0.4775 0.0972 0.2896 0.116 Uiso 1 1 calc R U
H21C H 0.5451 0.1140 0.3735 0.116 Uiso 1 1 calc R U
C22 C 0.6436(2) 0.1489(2) 1.09387(19) 0.0477(8) Uani 1 1 d . .
H22 H 0.6904 0.1239 1.0775 0.057 Uiso 1 1 calc R U
C23 C 0.6587(2) 0.2002(2) 1.1678(2) 0.0501(8) Uani 1 1 d . .
H23 H 0.6130 0.2288 1.1786 0.060 Uiso 1 1 calc R U
C24 C 0.7362(2) 0.2180(2) 1.23414(19) 0.0477(8) Uani 1 1 d . .
C25 C 0.8109(2) 0.1804(2) 1.2325(2) 0.0499(8) Uani 1 1 d . .
H25 H 0.8144 0.1430 1.1847 0.060 Uiso 1 1 calc R U
C26 C 0.8789(2) 0.1971(2) 1.2994(2) 0.0506(8) Uani 1 1 d . .
H26 H 0.9274 0.1705 1.2958 0.061 Uiso 1 1 calc R U
C27 C 0.8782(2) 0.2529(2) 1.3729(2) 0.0521(8) Uani 1 1 d . .
C28 C 0.8038(2) 0.2906(3) 1.3745(2) 0.0637(10) Uani 1 1 d . .
H28 H 0.8001 0.3281 1.4223 0.076 Uiso 1 1 calc R U
C29 C 0.7361(2) 0.2737(3) 1.3076(2) 0.0606(9) Uani 1 1 d . .
H29 H 0.6878 0.3007 1.3112 0.073 Uiso 1 1 calc R U
C30 C 0.9442(3) 0.3309(4) 1.5132(3) 0.1028(16) Uani 1 1 d . .
H30A H 0.9354 0.3887 1.4950 0.154 Uiso 1 1 calc R U
H30B H 1.0045 0.3477 1.5472 0.154 Uiso 1 1 calc R U
H30C H 0.8918 0.2971 1.5464 0.154 Uiso 1 1 calc R U
C31 C 1.0229(3) 0.2327(3) 1.4399(3) 0.0783(12) Uani 1 1 d . .
H31A H 0.9970 0.1639 1.4276 0.118 Uiso 1 1 calc R U
H31B H 1.0580 0.2471 1.4949 0.118 Uiso 1 1 calc R U
H31C H 1.0658 0.2620 1.3974 0.118 Uiso 1 1 calc R U
C32 C 0.6575(2) 0.1479(3) 0.9148(2) 0.0588(9) Uani 1 1 d . .
H32A H 0.6485 0.1153 0.8585 0.071 Uiso 1 1 calc R U
H32B H 0.6986 0.1236 0.9505 0.071 Uiso 1 1 calc R U
C33 C 0.7064(3) 0.2550(3) 0.9087(3) 0.0842(12) Uani 1 1 d . .
H33A H 0.6711 0.2772 0.8664 0.126 Uiso 1 1 calc R U
H33B H 0.7715 0.2681 0.8931 0.126 Uiso 1 1 calc R U
H33C H 0.7077 0.2881 0.9629 0.126 Uiso 1 1 calc R U
C34 C 0.2014(2) 0.5060(2) 0.4472(2) 0.0471(8) Uani 1 1 d . .
C35 C 0.2846(2) 0.5684(2) 0.41252(18) 0.0431(7) Uani 1 1 d . .
C36 C 0.2760(2) 0.6128(2) 0.3353(2) 0.0508(8) Uani 1 1 d . .
C37 C 0.1149(2) 0.4949(2) 0.3109(2) 0.0551(9) Uani 1 1 d . .
C38 C 0.0171(2) 0.4975(3) 0.2822(3) 0.0792(12) Uani 1 1 d . .
H38A H -0.0316 0.4361 0.2894 0.119 Uiso 1 1 calc R U
H38B H 0.0161 0.5111 0.2233 0.119 Uiso 1 1 calc R U
H38C H 0.0043 0.5471 0.3156 0.119 Uiso 1 1 calc R U
C39 C 0.1383(3) 0.4148(3) 0.2649(2) 0.0705(10) Uani 1 1 d . .
H39A H 0.2004 0.4150 0.2868 0.106 Uiso 1 1 calc R U
H39B H 0.1397 0.4247 0.2052 0.106 Uiso 1 1 calc R U
H39C H 0.0896 0.3538 0.2734 0.106 Uiso 1 1 calc R U
C40 C 0.3786(2) 0.5928(2) 0.45850(18) 0.0418(7) Uani 1 1 d . .
C41 C 0.3897(2) 0.5919(2) 0.54757(19) 0.0450(7) Uani 1 1 d . .
H41 H 0.3344 0.5765 0.5776 0.054 Uiso 1 1 calc R U
C42 C 0.4773(2) 0.6126(2) 0.59221(18) 0.0419(7) Uani 1 1 d . .
C43 C 0.5540(2) 0.6370(2) 0.46164(19) 0.0453(8) Uani 1 1 d . .
C44 C 0.4658(2) 0.6183(2) 0.41847(19) 0.0466(8) Uani 1 1 d . .
H44 H 0.4634 0.6227 0.3598 0.056 Uiso 1 1 calc R U
C45 C 0.4866(2) 0.6183(2) 0.68504(18) 0.0471(8) Uani 1 1 d . .
H45 H 0.5435 0.6613 0.7129 0.057 Uiso 1 1 calc R U
C46 C 0.4178(2) 0.5650(2) 0.73235(19) 0.0492(8) Uani 1 1 d . .
H46 H 0.3632 0.5201 0.7030 0.059 Uiso 1 1 calc R U
C47 C 0.4193(2) 0.5699(2) 0.82410(19) 0.0485(8) Uani 1 1 d . .
C48 C 0.3439(2) 0.5080(3) 0.8649(2) 0.0624(9) Uani 1 1 d . .
H48 H 0.2915 0.4640 0.8321 0.075 Uiso 1 1 calc R U
C49 C 0.3436(3) 0.5093(3) 0.9527(2) 0.0679(10) Uani 1 1 d . .
H49 H 0.2911 0.4668 0.9774 0.082 Uiso 1 1 calc R U
C50 C 0.4205(3) 0.5729(2) 1.0045(2) 0.0550(9) Uani 1 1 d . .
C51 C 0.4956(2) 0.6362(2) 0.9632(2) 0.0580(9) Uani 1 1 d . .
H51 H 0.5476 0.6812 0.9956 0.070 Uiso 1 1 calc R U
C52 C 0.4948(2) 0.6337(2) 0.8767(2) 0.0560(9) Uani 1 1 d . .
H52 H 0.5470 0.6767 0.8520 0.067 Uiso 1 1 calc R U
C53 C 0.3430(3) 0.5100(3) 1.1330(2) 0.1017(16) Uani 1 1 d . .
H53A H 0.2828 0.5145 1.1109 0.153 Uiso 1 1 calc R U
H53B H 0.3522 0.5274 1.1931 0.153 Uiso 1 1 calc R U
H53C H 0.3415 0.4449 1.1232 0.153 Uiso 1 1 calc R U
C54 C 0.5032(3) 0.6361(3) 1.1449(2) 0.0779(11) Uani 1 1 d . .
H54A H 0.5562 0.6126 1.1415 0.117 Uiso 1 1 calc R U
H54B H 0.4857 0.6360 1.2026 0.117 Uiso 1 1 calc R U
H54C H 0.5223 0.7007 1.1267 0.117 Uiso 1 1 calc R U
C55 C 0.6423(2) 0.6572(2) 0.41686(19) 0.0497(8) Uani 1 1 d . .
H55 H 0.6885 0.6325 0.4379 0.060 Uiso 1 1 calc R U
C56 C 0.6619(2) 0.7078(2) 0.3488(2) 0.0505(8) Uani 1 1 d . .
H56 H 0.6161 0.7338 0.3291 0.061 Uiso 1 1 calc R U
C57 C 0.7474(2) 0.7266(2) 0.30210(19) 0.0474(8) Uani 1 1 d . .
C58 C 0.8162(2) 0.6837(2) 0.3186(2) 0.0560(9) Uani 1 1 d . .
H58 H 0.8058 0.6386 0.3596 0.067 Uiso 1 1 calc R U
C59 C 0.8983(3) 0.7058(3) 0.2765(2) 0.0644(10) Uani 1 1 d . .
H59 H 0.9416 0.6739 0.2887 0.077 Uiso 1 1 calc R U
C60 C 0.9203(3) 0.7743(3) 0.2157(2) 0.0634(10) Uani 1 1 d . .
C61 C 0.8511(3) 0.8161(3) 0.1974(2) 0.0679(10) Uani 1 1 d . .
H61 H 0.8615 0.8611 0.1562 0.082 Uiso 1 1 calc R U
C62 C 0.7676(3) 0.7924(3) 0.2391(2) 0.0632(10) Uani 1 1 d . .
H62 H 0.7225 0.8215 0.2246 0.076 Uiso 1 1 calc R U
C63 C 1.0381(3) 0.8804(4) 0.1288(3) 0.1043(16) Uani 1 1 d . .
H63A H 0.9836 0.8861 0.0961 0.157 Uiso 1 1 calc R U
H63B H 1.0844 0.8731 0.0911 0.157 Uiso 1 1 calc R U
H63C H 1.0677 0.9374 0.1661 0.157 Uiso 1 1 calc R U
C64 C 1.0828(4) 0.7669(4) 0.2123(4) 0.151(3) Uani 1 1 d . .
H64A H 1.0937 0.7838 0.2724 0.226 Uiso 1 1 calc R U
H64B H 1.1413 0.7976 0.1852 0.226 Uiso 1 1 calc R U
H64C H 1.0636 0.6980 0.2023 0.226 Uiso 1 1 calc R U
C65 C 0.6555(2) 0.6532(2) 0.5956(2) 0.0547(9) Uani 1 1 d . .
H65A H 0.6938 0.6247 0.5629 0.066 Uiso 1 1 calc R U
H65B H 0.6459 0.6232 0.6494 0.066 Uiso 1 1 calc R U
C66 C 0.7100(3) 0.7599(3) 0.6123(2) 0.0731(11) Uani 1 1 d . .
H66A H 0.7185 0.7901 0.5592 0.110 Uiso 1 1 calc R U
H66B H 0.7722 0.7698 0.6408 0.110 Uiso 1 1 calc R U
H66C H 0.6739 0.7878 0.6474 0.110 Uiso 1 1 calc R U
C67 C 0.9524(8) 0.3870(11) 0.0393(7) 0.282(6) Uani 1 1 d D U
H67A H 0.9034 0.3303 0.0105 0.338 Uiso 1 1 calc R U
H67B H 0.9763 0.3700 0.0926 0.338 Uiso 1 1 calc R U
C68 C 0.9163(9) 0.4693(12) 0.0516(7) 0.286(6) Uani 1 1 d D U
H68A H 0.9150 0.4811 0.1124 0.343 Uiso 1 1 calc R U
H68B H 0.8495 0.4469 0.0279 0.343 Uiso 1 1 calc R U
C69 C 0.9669(10) 0.5657(11) 0.0165(8) 0.285(6) Uani 1 1 d D U
H69A H 0.9130 0.5797 -0.0109 0.341 Uiso 1 1 calc R U
H69B H 0.9858 0.6086 0.0677 0.341 Uiso 1 1 calc R U
C70 C 0.0615(10) 0.0402(7) 0.5755(9) 0.271(5) Uani 1 1 d D U
H70A H 0.0903 0.1089 0.5912 0.325 Uiso 1 1 calc R U
H70B H 0.0916 0.0084 0.6148 0.325 Uiso 1 1 calc R U
C71 C 0.0927(9) 0.0254(7) 0.4937(9) 0.263(5) Uani 1 1 d D U
H71A H 0.1301 -0.0162 0.5039 0.315 Uiso 1 1 calc R U
H71B H 0.1399 0.0880 0.4843 0.315 Uiso 1 1 calc R U
C72 C 0.0421(7) -0.0111(5) 0.4055(8) 0.267(5) Uani 1 1 d D U
H72A H 0.0586 0.0395 0.3659 0.321 Uiso 1 1 calc R U
H72B H 0.0576 -0.0656 0.3827 0.321 Uiso 1 1 calc R U

loop_
_atom_site_aniso_label
_atom_site_aniso_U_11
_atom_site_aniso_U_22
_atom_site_aniso_U_33
_atom_site_aniso_U_23
_atom_site_aniso_U_13
_atom_site_aniso_U_12
N1 0.0418(15) 0.0513(16) 0.0417(15) -0.0017(12) 0.0042(12) 0.0179(12)
N2 0.084(2) 0.079(2) 0.0423(17) 0.0027(16) 0.0007(16) 0.0315(19)
N3 0.064(2) 0.098(2) 0.064(2) -0.0212(18) -0.0204(16) 0.0388(19)
N4 0.0467(16) 0.0502(16) 0.0426(15) 0.0033(12) 0.0045(12) 0.0215(13)
N5 0.092(2) 0.067(2) 0.0438(18) 0.0003(15) 0.0177(17) 0.0097(18)
N6 0.086(2) 0.091(3) 0.119(3) 0.048(2) 0.061(2) 0.041(2)
O1 0.0391(12) 0.0588(14) 0.0659(15) -0.0084(12) 0.0052(11) 0.0102(11)
O2 0.0508(14) 0.0903(19) 0.0566(15) -0.0092(13) 0.0113(12) 0.0228(13)
O3 0.0512(15) 0.0823(18) 0.0735(17) -0.0307(15) 0.0001(12) 0.0121(13)
O4 0.0623(16) 0.117(2) 0.0376(13) -0.0036(13) 0.0005(12) 0.0329(15)
O5 0.0447(13) 0.0679(15) 0.0506(13) 0.0055(11) -0.0002(10) 0.0188(11)
O6 0.0610(15) 0.0533(14) 0.0613(15) 0.0137(12) -0.0171(12) 0.0074(12)
O7 0.0538(14) 0.0803(17) 0.0528(15) 0.0216(13) 0.0035(11) 0.0140(13)
O8 0.0687(16) 0.0654(16) 0.0580(15) 0.0217(13) -0.0071(12) -0.0027(13)
C1 0.0436(19) 0.050(2) 0.051(2) -0.0023(17) 0.0080(16) 0.0102(16)
C2 0.0402(18) 0.0483(19) 0.0376(17) 0.0011(14) 0.0026(14) 0.0119(14)
C3 0.045(2) 0.062(2) 0.046(2) 0.0065(17) 0.0100(17) 0.0126(17)
C4 0.046(2) 0.061(2) 0.064(2) -0.0117(19) 0.0022(17) 0.0178(17)
C5 0.076(3) 0.057(3) 0.114(3) -0.002(2) 0.004(2) 0.027(2)
C6 0.054(2) 0.099(3) 0.108(3) -0.021(3) 0.014(2) 0.029(2)
C7 0.0456(18) 0.0375(17) 0.0407(18) 0.0019(14) 0.0016(14) 0.0135(14)
C8 0.0414(18) 0.0475(19) 0.0432(18) -0.0026(14) -0.0023(14) 0.0135(15)
C9 0.0461(19) 0.0414(18) 0.0425(18) -0.0032(14) 0.0028(15) 0.0156(15)
C10 0.0443(18) 0.0389(17) 0.0419(18) -0.0004(14) 0.0008(14) 0.0166(14)
C11 0.0487(19) 0.0485(19) 0.0382(17) 0.0018(14) 0.0025(15) 0.0177(15)
C12 0.050(2) 0.060(2) 0.0401(19) -0.0027(16) 0.0046(15) 0.0197(17)
C13 0.052(2) 0.052(2) 0.0466(19) 0.0027(16) 0.0067(16) 0.0210(16)
C14 0.0468(19) 0.051(2) 0.0441(19) 0.0001(16) 0.0019(15) 0.0211(16)
C15 0.051(2) 0.061(2) 0.051(2) 0.0033(17) -0.0006(16) 0.0120(17)
C16 0.057(2) 0.069(2) 0.050(2) -0.0043(18) -0.0093(17) 0.0145(19)
C17 0.067(2) 0.059(2) 0.045(2) -0.0010(17) -0.0016(17) 0.033(2)
C18 0.067(2) 0.055(2) 0.050(2) 0.0047(17) 0.0096(17) 0.0219(19)
C19 0.059(2) 0.0466(19) 0.045(2) -0.0038(16) -0.0005(16) 0.0164(17)
C20 0.103(3) 0.109(4) 0.052(2) -0.013(2) -0.010(2) 0.038(3)
C21 0.096(3) 0.104(3) 0.049(2) 0.013(2) 0.011(2) 0.056(3)
C22 0.0422(18) 0.054(2) 0.0484(19) 0.0001(16) 0.0020(15) 0.0199(16)
C23 0.049(2) 0.057(2) 0.049(2) -0.0004(17) 0.0006(15) 0.0259(16)
C24 0.0456(19) 0.054(2) 0.0443(18) -0.0025(16) -0.0015(15) 0.0201(16)
C25 0.0479(19) 0.056(2) 0.0476(19) -0.0066(16) 0.0056(16) 0.0213(16)
C26 0.0430(19) 0.057(2) 0.054(2) -0.0037(17) 0.0009(16) 0.0212(16)
C27 0.0426(19) 0.056(2) 0.054(2) -0.0042(17) -0.0029(16) 0.0145(16)
C28 0.060(2) 0.075(3) 0.058(2) -0.0238(19) -0.0094(18) 0.032(2)
C29 0.056(2) 0.070(2) 0.063(2) -0.0167(19) -0.0049(18) 0.0354(19)
C30 0.083(3) 0.155(5) 0.066(3) -0.036(3) -0.022(2) 0.046(3)
C31 0.070(3) 0.074(3) 0.091(3) 0.007(2) -0.022(2) 0.029(2)
C32 0.046(2) 0.085(3) 0.050(2) -0.0040(19) 0.0064(16) 0.0292(19)
C33 0.058(2) 0.100(3) 0.087(3) 0.017(3) 0.022(2) 0.015(2)
C34 0.050(2) 0.053(2) 0.0429(19) 0.0013(16) 0.0003(16) 0.0245(16)
C35 0.0451(18) 0.0436(18) 0.0388(17) 0.0025(14) 0.0026(14) 0.0133(15)
C36 0.054(2) 0.047(2) 0.0460(19) 0.0021(16) -0.0034(16) 0.0119(17)
C37 0.056(2) 0.055(2) 0.050(2) 0.0075(17) -0.0058(16) 0.0146(17)
C38 0.058(2) 0.086(3) 0.088(3) 0.017(2) -0.017(2) 0.021(2)
C39 0.074(3) 0.067(2) 0.062(2) -0.0098(19) 0.0053(19) 0.015(2)
C40 0.0490(19) 0.0362(17) 0.0401(18) -0.0002(14) 0.0048(14) 0.0150(14)
C41 0.0473(19) 0.0460(19) 0.0449(19) 0.0037(15) 0.0075(15) 0.0195(15)
C42 0.0466(19) 0.0427(18) 0.0395(17) 0.0045(14) 0.0048(15) 0.0190(15)
C43 0.052(2) 0.0461(19) 0.0401(18) 0.0040(14) 0.0063(15) 0.0194(16)
C44 0.052(2) 0.0510(19) 0.0358(17) 0.0033(15) 0.0027(15) 0.0167(16)
C45 0.0472(19) 0.054(2) 0.0432(18) 0.0021(16) 0.0019(15) 0.0211(16)
C46 0.055(2) 0.050(2) 0.0425(18) 0.0016(15) 0.0015(15) 0.0188(16)
C47 0.054(2) 0.0476(19) 0.0448(19) 0.0061(16) 0.0058(16) 0.0184(16)
C48 0.053(2) 0.066(2) 0.054(2) -0.0013(18) 0.0050(17) 0.0038(18)
C49 0.070(3) 0.071(3) 0.052(2) 0.0033(19) 0.0225(19) 0.008(2)
C50 0.072(2) 0.050(2) 0.043(2) 0.0001(16) 0.0128(18) 0.0193(18)
C51 0.068(2) 0.052(2) 0.044(2) 0.0012(16) 0.0001(17) 0.0097(18)
C52 0.061(2) 0.056(2) 0.046(2) 0.0110(17) 0.0091(17) 0.0131(18)
C53 0.130(4) 0.092(3) 0.058(3) 0.004(2) 0.040(3) 0.002(3)
C54 0.106(3) 0.076(3) 0.049(2) 0.000(2) 0.001(2) 0.029(2)
C55 0.050(2) 0.055(2) 0.0474(19) 0.0019(16) 0.0029(15) 0.0229(16)
C56 0.0461(19) 0.059(2) 0.050(2) 0.0083(17) 0.0017(15) 0.0219(16)
C57 0.0462(19) 0.053(2) 0.0429(18) 0.0073(16) 0.0059(15) 0.0167(16)
C58 0.061(2) 0.056(2) 0.058(2) 0.0204(17) 0.0193(17) 0.0244(18)
C59 0.065(2) 0.065(2) 0.074(2) 0.023(2) 0.021(2) 0.033(2)
C60 0.066(2) 0.066(2) 0.065(2) 0.016(2) 0.0256(19) 0.026(2)
C61 0.073(3) 0.077(3) 0.061(2) 0.030(2) 0.021(2) 0.030(2)
C62 0.067(2) 0.079(3) 0.056(2) 0.022(2) 0.0136(18) 0.037(2)
C63 0.095(3) 0.114(4) 0.106(4) 0.049(3) 0.050(3) 0.028(3)
C64 0.100(4) 0.160(6) 0.239(7) 0.106(5) 0.107(4) 0.081(4)
C65 0.049(2) 0.068(2) 0.051(2) 0.0030(17) 0.0017(16) 0.0265(18)
C66 0.061(2) 0.084(3) 0.068(2) -0.014(2) -0.0006(19) 0.021(2)
C67 0.212(9) 0.464(16) 0.190(7) -0.145(9) -0.146(7) 0.189(10)
C68 0.221(9) 0.464(17) 0.192(7) -0.145(9) -0.140(7) 0.188(10)
C69 0.227(10) 0.455(17) 0.198(8) -0.142(9) -0.137(7) 0.197(11)
C70 0.188(7) 0.064(4) 0.541(17) 0.028(7) -0.116(9) 0.039(4)
C71 0.176(6) 0.060(3) 0.540(16) 0.029(7) -0.109(8) 0.044(3)
C72 0.178(7) 0.065(4) 0.540(16) 0.023(6) -0.107(8) 0.038(4)

loop_
_atom_type_symbol
_atom_type_description
_atom_type_scat_dispersion_real
_atom_type_scat_dispersion_imag
_atom_type_scat_source
C C 0.0033 0.0016 'International Tables Vol C Tables 4.2.6.8 and 6.1.1.4'
H H 0.0000 0.0000 'International Tables Vol C Tables 4.2.6.8 and 6.1.1.4'
N N 0.0061 0.0033 'International Tables Vol C Tables 4.2.6.8 and 6.1.1.4'
O O 0.0106 0.0060 'International Tables Vol C Tables 4.2.6.8 and 6.1.1.4'

loop_
_geom_angle_atom_site_label_1
_geom_angle_atom_site_label_2
_geom_angle_atom_site_label_3
_geom_angle
_geom_angle_site_symmetry_1
_geom_angle_site_symmetry_3
C10 N1 C9 120.6(2) . .
C10 N1 C32 119.6(2) . .
C9 N1 C32 119.5(2) . .
C17 N2 C21 121.2(3) . .
C17 N2 C20 121.0(3) . .
C21 N2 C20 117.6(3) . .
C27 N3 C31 122.7(3) . .
C27 N3 C30 120.7(3) . .
C31 N3 C30 116.6(3) . .
C43 N4 C42 120.3(2) . .
C43 N4 C65 119.7(2) . .
C42 N4 C65 120.0(2) . .
C50 N5 C54 122.2(3) . .
C50 N5 C53 121.3(3) . .
C54 N5 C53 116.4(3) . .
C60 N6 C63 121.7(3) . .
C60 N6 C64 118.9(3) . .
C63 N6 C64 115.1(4) . .
C1 O1 C4 117.7(2) . .
C3 O2 C4 117.1(2) . .
C34 O5 C37 119.3(2) . .
C36 O6 C37 117.9(2) . .
O3 C1 O1 115.4(3) . .
O3 C1 C2 127.6(3) . .
O1 C1 C2 116.9(3) . .
C3 C2 C1 119.2(3) . .
C3 C2 C7 121.1(3) . .
C1 C2 C7 119.7(3) . .
O4 C3 O2 115.1(3) . .
O4 C3 C2 128.5(3) . .
O2 C3 C2 116.4(3) . .
O1 C4 O2 109.3(3) . .
O1 C4 C5 110.3(3) . .
O2 C4 C5 110.7(3) . .
O1 C4 C6 107.3(3) . .
O2 C4 C6 106.0(3) . .
C5 C4 C6 113.0(3) . .
C4 C5 H5A 109.5 . .
C4 C5 H5B 109.5 . .
H5A C5 H5B 109.5 . .
C4 C5 H5C 109.5 . .
H5A C5 H5C 109.5 . .
H5B C5 H5C 109.5 . .
C4 C6 H6A 109.5 . .
C4 C6 H6B 109.5 . .
H6A C6 H6B 109.5 . .
C4 C6 H6C 109.5 . .
H6A C6 H6C 109.5 . .
H6B C6 H6C 109.5 . .
C8 C7 C11 114.3(3) . .
C8 C7 C2 121.7(3) . .
C11 C7 C2 123.9(3) . .
C9 C8 C7 123.2(3) . .
C9 C8 H8 118.4 . .
C7 C8 H8 118.4 . .
N1 C9 C8 119.2(3) . .
N1 C9 C12 120.4(3) . .
C8 C9 C12 120.3(3) . .
N1 C10 C11 119.2(3) . .
N1 C10 C22 120.5(3) . .
C11 C10 C22 120.3(3) . .
C10 C11 C7 123.4(3) . .
C10 C11 H11 118.3 . .
C7 C11 H11 118.3 . .
C13 C12 C9 123.2(3) . .
C13 C12 H12 118.4 . .
C9 C12 H12 118.4 . .
C12 C13 C14 127.0(3) . .
C12 C13 H13 116.5 . .
C14 C13 H13 116.5 . .
C19 C14 C15 116.3(3) . .
C19 C14 C13 123.5(3) . .
C15 C14 C13 120.2(3) . .
C16 C15 C14 122.1(3) . .
C16 C15 H15 119.0 . .
C14 C15 H15 119.0 . .
C15 C16 C17 121.0(3) . .
C15 C16 H16 119.5 . .
C17 C16 H16 119.5 . .
N2 C17 C16 122.3(3) . .
N2 C17 C18 120.9(3) . .
C16 C17 C18 116.8(3) . .
C19 C18 C17 121.7(3) . .
C19 C18 H18 119.2 . .
C17 C18 H18 119.2 . .
C18 C19 C14 122.0(3) . .
C18 C19 H19 119.0 . .
C14 C19 H19 119.0 . .
N2 C20 H20A 109.5 . .
N2 C20 H20B 109.5 . .
H20A C20 H20B 109.5 . .
N2 C20 H20C 109.5 . .
H20A C20 H20C 109.5 . .
H20B C20 H20C 109.5 . .
N2 C21 H21A 109.5 . .
N2 C21 H21B 109.5 . .
H21A C21 H21B 109.5 . .
N2 C21 H21C 109.5 . .
H21A C21 H21C 109.5 . .
H21B C21 H21C 109.5 . .
C23 C22 C10 122.6(3) . .
C23 C22 H22 118.7 . .
C10 C22 H22 118.7 . .
C22 C23 C24 129.4(3) . .
C22 C23 H23 115.3 . .
C24 C23 H23 115.3 . .
C29 C24 C25 115.7(3) . .
C29 C24 C23 119.1(3) . .
C25 C24 C23 125.2(3) . .
C26 C25 C24 121.7(3) . .
C26 C25 H25 119.1 . .
C24 C25 H25 119.1 . .
C25 C26 C27 122.2(3) . .
C25 C26 H26 118.9 . .
C27 C26 H26 118.9 . .
N3 C27 C28 121.2(3) . .
N3 C27 C26 122.6(3) . .
C28 C27 C26 116.2(3) . .
C29 C28 C27 121.4(3) . .
C29 C28 H28 119.3 . .
C27 C28 H28 119.3 . .
C28 C29 C24 122.9(3) . .
C28 C29 H29 118.6 . .
C24 C29 H29 118.6 . .
N3 C30 H30A 109.5 . .
N3 C30 H30B 109.5 . .
H30A C30 H30B 109.5 . .
N3 C30 H30C 109.5 . .
H30A C30 H30C 109.5 . .
H30B C30 H30C 109.5 . .
N3 C31 H31A 109.5 . .
N3 C31 H31B 109.5 . .
H31A C31 H31B 109.5 . .
N3 C31 H31C 109.5 . .
H31A C31 H31C 109.5 . .
H31B C31 H31C 109.5 . .
N1 C32 C33 111.0(3) . .
N1 C32 H32A 109.4 . .
C33 C32 H32A 109.4 . .
N1 C32 H32B 109.4 . .
C33 C32 H32B 109.4 . .
H32A C32 H32B 108.0 . .
C32 C33 H33A 109.5 . .
C32 C33 H33B 109.5 . .
H33A C33 H33B 109.5 . .
C32 C33 H33C 109.5 . .
H33A C33 H33C 109.5 . .
H33B C33 H33C 109.5 . .
O7 C34 O5 114.9(3) . .
O7 C34 C35 127.9(3) . .
O5 C34 C35 117.2(3) . .
C34 C35 C36 120.5(3) . .
C34 C35 C40 119.7(3) . .
C36 C35 C40 119.7(3) . .
O8 C36 O6 115.1(3) . .
O8 C36 C35 128.2(3) . .
O6 C36 C35 116.6(3) . .
O5 C37 O6 110.3(3) . .
O5 C37 C38 106.9(3) . .
O6 C37 C38 106.5(3) . .
O5 C37 C39 110.3(3) . .
O6 C37 C39 110.0(3) . .
C38 C37 C39 112.8(3) . .
C37 C38 H38A 109.5 . .
C37 C38 H38B 109.5 . .
H38A C38 H38B 109.5 . .
C37 C38 H38C 109.5 . .
H38A C38 H38C 109.5 . .
H38B C38 H38C 109.5 . .
C37 C39 H39A 109.5 . .
C37 C39 H39B 109.5 . .
H39A C39 H39B 109.5 . .
C37 C39 H39C 109.5 . .
H39A C39 H39C 109.5 . .
H39B C39 H39C 109.5 . .
C44 C40 C41 114.4(3) . .
C44 C40 C35 123.2(3) . .
C41 C40 C35 122.3(3) . .
C42 C41 C40 123.5(3) . .
C42 C41 H41 118.3 . .
C40 C41 H41 118.3 . .
C41 C42 N4 119.1(3) . .
C41 C42 C45 121.8(3) . .
N4 C42 C45 119.0(3) . .
C44 C43 N4 119.6(3) . .
C44 C43 C55 121.3(3) . .
N4 C43 C55 119.1(3) . .
C43 C44 C40 123.1(3) . .
C43 C44 H44 118.5 . .
C40 C44 H44 118.5 . .
C46 C45 C42 123.5(3) . .
C46 C45 H45 118.3 . .
C42 C45 H45 118.3 . .
C45 C46 C47 126.9(3) . .
C45 C46 H46 116.6 . .
C47 C46 H46 116.6 . .
C48 C47 C52 115.8(3) . .
C48 C47 C46 120.7(3) . .
C52 C47 C46 123.5(3) . .
C49 C48 C47 122.3(3) . .
C49 C48 H48 118.8 . .
C47 C48 H48 118.8 . .
C48 C49 C50 121.1(3) . .
C48 C49 H49 119.4 . .
C50 C49 H49 119.4 . .
N5 C50 C49 121.8(3) . .
N5 C50 C51 121.8(3) . .
C49 C50 C51 116.4(3) . .
C52 C51 C50 121.7(3) . .
C52 C51 H51 119.1 . .
C50 C51 H51 119.1 . .
C51 C52 C47 122.6(3) . .
C51 C52 H52 118.7 . .
C47 C52 H52 118.7 . .
N5 C53 H53A 109.5 . .
N5 C53 H53B 109.5 . .
H53A C53 H53B 109.5 . .
N5 C53 H53C 109.5 . .
H53A C53 H53C 109.5 . .
H53B C53 H53C 109.5 . .
N5 C54 H54A 109.5 . .
N5 C54 H54B 109.5 . .
H54A C54 H54B 109.5 . .
N5 C54 H54C 109.5 . .
H54A C54 H54C 109.5 . .
H54B C54 H54C 109.5 . .
C56 C55 C43 125.4(3) . .
C56 C55 H55 117.3 . .
C43 C55 H55 117.3 . .
C55 C56 C57 126.5(3) . .
C55 C56 H56 116.8 . .
C57 C56 H56 116.8 . .
C58 C57 C62 115.6(3) . .
C58 C57 C56 122.8(3) . .
C62 C57 C56 121.5(3) . .
C59 C58 C57 121.9(3) . .
C59 C58 H58 119.1 . .
C57 C58 H58 119.1 . .
C58 C59 C60 122.5(3) . .
C58 C59 H59 118.7 . .
C60 C59 H59 118.7 . .
N6 C60 C61 122.7(3) . .
N6 C60 C59 121.2(3) . .
C61 C60 C59 116.1(3) . .
C62 C61 C60 121.1(3) . .
C62 C61 H61 119.4 . .
C60 C61 H61 119.4 . .
C61 C62 C57 122.7(3) . .
C61 C62 H62 118.6 . .
C57 C62 H62 118.6 . .
N6 C63 H63A 109.5 . .
N6 C63 H63B 109.5 . .
H63A C63 H63B 109.5 . .
N6 C63 H63C 109.5 . .
H63A C63 H63C 109.5 . .
H63B C63 H63C 109.5 . .
N6 C64 H64A 109.5 . .
N6 C64 H64B 109.5 . .
H64A C64 H64B 109.5 . .
N6 C64 H64C 109.5 . .
H64A C64 H64C 109.5 . .
H64B C64 H64C 109.5 . .
N4 C65 C66 112.0(3) . .
N4 C65 H65A 109.2 . .
C66 C65 H65A 109.2 . .
N4 C65 H65B 109.2 . .
C66 C65 H65B 109.2 . .
H65A C65 H65B 107.9 . .
C65 C66 H66A 109.5 . .
C65 C66 H66B 109.5 . .
H66A C66 H66B 109.5 . .
C65 C66 H66C 109.5 . .
H66A C66 H66C 109.5 . .
H66B C66 H66C 109.5 . .
C68 C67 C69 98.2(12) . 2_765
C68 C67 H67A 112.1 . .
C69 C67 H67A 112.1 2_765 .
C68 C67 H67B 112.1 . .
C69 C67 H67B 112.1 2_765 .
H67A C67 H67B 109.8 . .
C67 C68 C69 121.2(15) . .
C67 C68 H68A 107.0 . .
C69 C68 H68A 107.0 . .
C67 C68 H68B 107.0 . .
C69 C68 H68B 107.0 . .
H68A C68 H68B 106.8 . .
C67 C69 C68 140.3(14) 2_765 .
C67 C69 H69A 102.0 2_765 .
C68 C69 H69A 102.0 . .
C67 C69 H69B 102.0 2_765 .
C68 C69 H69B 102.0 . .
H69A C69 H69B 104.7 . .
C71 C70 C72 123.8(14) . 2_556
C71 C70 H70A 106.4 . .
C72 C70 H70A 106.4 2_556 .
C71 C70 H70B 106.4 . .
C72 C70 H70B 106.4 2_556 .
H70A C70 H70B 106.5 . .
C70 C71 C72 135.0(15) . .
C70 C71 H71A 103.4 . .
C72 C71 H71A 103.4 . .
C70 C71 H71B 103.4 . .
C72 C71 H71B 103.4 . .
H71A C71 H71B 105.2 . .
C70 C72 C71 101.0(9) 2_556 .
C70 C72 H72A 111.6 2_556 .
C71 C72 H72A 111.6 . .
C70 C72 H72B 111.6 2_556 .
C71 C72 H72B 111.6 . .
H72A C72 H72B 109.4 . .

loop_
_geom_bond_atom_site_label_1
_geom_bond_atom_site_label_2
_geom_bond_distance
_geom_bond_site_symmetry_2
N1 C10 1.369(4) .
N1 C9 1.375(4) .
N1 C32 1.489(4) .
N2 C17 1.373(4) .
N2 C21 1.429(5) .
N2 C20 1.429(5) .
N3 C27 1.360(4) .
N3 C31 1.425(4) .
N3 C30 1.442(5) .
N4 C43 1.373(4) .
N4 C42 1.379(3) .
N4 C65 1.485(4) .
N5 C50 1.362(4) .
N5 C54 1.433(5) .
N5 C53 1.442(5) .
N6 C60 1.377(4) .
N6 C63 1.410(5) .
N6 C64 1.454(5) .
O1 C1 1.375(3) .
O1 C4 1.418(4) .
O2 C3 1.376(4) .
O2 C4 1.425(4) .
O3 C1 1.212(4) .
O4 C3 1.219(4) .
O5 C34 1.373(3) .
O5 C37 1.415(4) .
O6 C36 1.382(4) .
O6 C37 1.430(4) .
O7 C34 1.223(3) .
O8 C36 1.212(4) .
C1 C2 1.425(4) .
C2 C3 1.424(4) .
C2 C7 1.440(4) .
C4 C5 1.507(5) .
C4 C6 1.508(4) .
C5 H5A 0.9600 .
C5 H5B 0.9600 .
C5 H5C 0.9600 .
C6 H6A 0.9600 .
C6 H6B 0.9600 .
C6 H6C 0.9600 .
C7 C8 1.405(4) .
C7 C11 1.406(4) .
C8 C9 1.375(4) .
C8 H8 0.9300 .
C9 C12 1.457(4) .
C10 C11 1.373(4) .
C10 C22 1.447(4) .
C11 H11 0.9300 .
C12 C13 1.334(4) .
C12 H12 0.9300 .
C13 C14 1.448(4) .
C13 H13 0.9300 .
C14 C19 1.390(4) .
C14 C15 1.391(4) .
C15 C16 1.379(4) .
C15 H15 0.9300 .
C16 C17 1.391(5) .
C16 H16 0.9300 .
C17 C18 1.397(5) .
C18 C19 1.365(4) .
C18 H18 0.9300 .
C19 H19 0.9300 .
C20 H20A 0.9600 .
C20 H20B 0.9600 .
C20 H20C 0.9600 .
C21 H21A 0.9600 .
C21 H21B 0.9600 .
C21 H21C 0.9600 .
C22 C23 1.326(4) .
C22 H22 0.9300 .
C23 C24 1.450(4) .
C23 H23 0.9300 .
C24 C29 1.391(4) .
C24 C25 1.394(4) .
C25 C26 1.367(4) .
C25 H25 0.9300 .
C26 C27 1.394(4) .
C26 H26 0.9300 .
C27 C28 1.392(4) .
C28 C29 1.363(4) .
C28 H28 0.9300 .
C29 H29 0.9300 .
C30 H30A 0.9600 .
C30 H30B 0.9600 .
C30 H30C 0.9600 .
C31 H31A 0.9600 .
C31 H31B 0.9600 .
C31 H31C 0.9600 .
C32 C33 1.505(5) .
C32 H32A 0.9700 .
C32 H32B 0.9700 .
C33 H33A 0.9600 .
C33 H33B 0.9600 .
C33 H33C 0.9600 .
C34 C35 1.412(4) .
C35 C36 1.428(4) .
C35 C40 1.448(4) .
C37 C38 1.500(4) .
C37 C39 1.508(5) .
C38 H38A 0.9600 .
C38 H38B 0.9600 .
C38 H38C 0.9600 .
C39 H39A 0.9600 .
C39 H39B 0.9600 .
C39 H39C 0.9600 .
C40 C44 1.403(4) .
C40 C41 1.406(4) .
C41 C42 1.364(4) .
C41 H41 0.9300 .
C42 C45 1.459(4) .
C43 C44 1.367(4) .
C43 C55 1.460(4) .
C44 H44 0.9300 .
C45 C46 1.339(4) .
C45 H45 0.9300 .
C46 C47 1.444(4) .
C46 H46 0.9300 .
C47 C48 1.384(4) .
C47 C52 1.386(4) .
C48 C49 1.384(4) .
C48 H48 0.9300 .
C49 C50 1.390(5) .
C49 H49 0.9300 .
C50 C51 1.394(4) .
C51 C52 1.362(4) .
C51 H51 0.9300 .
C52 H52 0.9300 .
C53 H53A 0.9600 .
C53 H53B 0.9600 .
C53 H53C 0.9600 .
C54 H54A 0.9600 .
C54 H54B 0.9600 .
C54 H54C 0.9600 .
C55 C56 1.323(4) .
C55 H55 0.9300 .
C56 C57 1.445(4) .
C56 H56 0.9300 .
C57 C58 1.387(4) .
C57 C62 1.393(4) .
C58 C59 1.360(4) .
C58 H58 0.9300 .
C59 C60 1.394(5) .
C59 H59 0.9300 .
C60 C61 1.385(5) .
C61 C62 1.373(4) .
C61 H61 0.9300 .
C62 H62 0.9300 .
C63 H63A 0.9600 .
C63 H63B 0.9600 .
C63 H63C 0.9600 .
C64 H64A 0.9600 .
C64 H64B 0.9600 .
C64 H64C 0.9600 .
C65 C66 1.505(5) .
C65 H65A 0.9700 .
C65 H65B 0.9700 .
C66 H66A 0.9600 .
C66 H66B 0.9600 .
C66 H66C 0.9600 .
C67 C68 1.495(13) .
C67 C69 1.508(17) 2_765
C67 H67A 0.9700 .
C67 H67B 0.9700 .
C68 C69 1.509(14) .
C68 H68A 0.9700 .
C68 H68B 0.9700 .
C69 C67 1.508(17) 2_765
C69 H69A 0.9700 .
C69 H69B 0.9700 .
C70 C71 1.425(12) .
C70 C72 1.488(14) 2_556
C70 H70A 0.9700 .
C70 H70B 0.9700 .
C71 C72 1.524(12) .
C71 H71A 0.9700 .
C71 H71B 0.9700 .
C72 C70 1.488(14) 2_556
C72 H72A 0.9700 .
C72 H72B 0.9700 .

loop_
_geom_hbond_atom_site_label_D
_geom_hbond_atom_site_label_H
_geom_hbond_atom_site_label_A
_geom_hbond_distance_DH
_geom_hbond_distance_HA
_geom_hbond_distance_DA
_geom_hbond_angle_DHA
C44 H44 O8 0.93 2.38 2.897(4) 115.2
C41 H41 O7 0.93 2.24 2.802(4) 118.1
C11 H11 O4 0.93 2.23 2.842(4) 122.5
C8 H8 O3 0.93 2.26 2.845(4) 120.5

loop_
_geom_torsion_atom_site_label_1
_geom_torsion_atom_site_label_2
_geom_torsion_atom_site_label_3
_geom_torsion_atom_site_label_4
_geom_torsion
_geom_torsion_site_symmetry_1
_geom_torsion_site_symmetry_4
C4 O1 C1 O3 -165.6(3) . .
C4 O1 C1 C2 16.8(4) . .
O3 C1 C2 C3 -161.5(3) . .
O1 C1 C2 C3 15.7(4) . .
O3 C1 C2 C7 18.6(5) . .
O1 C1 C2 C7 -164.2(3) . .
C4 O2 C3 O4 157.9(3) . .
C4 O2 C3 C2 -22.0(4) . .
C1 C2 C3 O4 167.2(3) . .
C7 C2 C3 O4 -12.9(5) . .
C1 C2 C3 O2 -12.9(4) . .
C7 C2 C3 O2 167.0(3) . .
C1 O1 C4 O2 -49.3(4) . .
C1 O1 C4 C5 72.7(4) . .
C1 O1 C4 C6 -163.9(3) . .
C3 O2 C4 O1 52.1(4) . .
C3 O2 C4 C5 -69.6(4) . .
C3 O2 C4 C6 167.5(3) . .
C3 C2 C7 C8 -158.4(3) . .
C1 C2 C7 C8 21.5(4) . .
C3 C2 C7 C11 17.4(5) . .
C1 C2 C7 C11 -162.7(3) . .
C11 C7 C8 C9 -2.9(4) . .
C2 C7 C8 C9 173.3(3) . .
C10 N1 C9 C8 -1.2(4) . .
C32 N1 C9 C8 -175.8(3) . .
C10 N1 C9 C12 176.2(3) . .
C32 N1 C9 C12 1.5(4) . .
C7 C8 C9 N1 2.1(4) . .
C7 C8 C9 C12 -175.3(3) . .
C9 N1 C10 C11 1.3(4) . .
C32 N1 C10 C11 176.0(3) . .
C9 N1 C10 C22 -179.1(3) . .
C32 N1 C10 C22 -4.4(4) . .
N1 C10 C11 C7 -2.4(4) . .
C22 C10 C11 C7 178.0(3) . .
C8 C7 C11 C10 3.1(4) . .
C2 C7 C11 C10 -173.0(3) . .
N1 C9 C12 C13 151.2(3) . .
C8 C9 C12 C13 -31.4(5) . .
C9 C12 C13 C14 175.4(3) . .
C12 C13 C14 C19 -8.3(5) . .
C12 C13 C14 C15 170.4(3) . .
C19 C14 C15 C16 2.7(5) . .
C13 C14 C15 C16 -176.1(3) . .
C14 C15 C16 C17 -1.0(5) . .
C21 N2 C17 C16 -176.8(3) . .
C20 N2 C17 C16 -1.7(5) . .
C21 N2 C17 C18 4.2(5) . .
C20 N2 C17 C18 179.2(3) . .
C15 C16 C17 N2 179.1(3) . .
C15 C16 C17 C18 -1.8(5) . .
N2 C17 C18 C19 -178.2(3) . .
C16 C17 C18 C19 2.7(5) . .
C17 C18 C19 C14 -0.9(5) . .
C15 C14 C19 C18 -1.8(5) . .
C13 C14 C19 C18 176.9(3) . .
N1 C10 C22 C23 144.8(3) . .
C11 C10 C22 C23 -35.6(5) . .
C10 C22 C23 C24 174.0(3) . .
C22 C23 C24 C29 -179.1(3) . .
C22 C23 C24 C25 -1.8(6) . .
C29 C24 C25 C26 0.4(5) . .
C23 C24 C25 C26 -177.0(3) . .
C24 C25 C26 C27 -0.3(5) . .
C31 N3 C27 C28 -179.7(4) . .
C30 N3 C27 C28 -2.6(6) . .
C31 N3 C27 C26 0.5(6) . .
C30 N3 C27 C26 177.6(4) . .
C25 C26 C27 N3 179.9(3) . .
C25 C26 C27 C28 0.1(5) . .
N3 C27 C28 C29 180.0(4) . .
C26 C27 C28 C29 -0.2(5) . .
C27 C28 C29 C24 0.4(6) . .
C25 C24 C29 C28 -0.5(5) . .
C23 C24 C29 C28 177.1(3) . .
C10 N1 C32 C33 -84.7(4) . .
C9 N1 C32 C33 90.1(4) . .
C37 O5 C34 O7 -160.4(3) . .
C37 O5 C34 C35 19.7(4) . .
O7 C34 C35 C36 -173.5(3) . .
O5 C34 C35 C36 6.4(4) . .
O7 C34 C35 C40 2.4(5) . .
O5 C34 C35 C40 -177.7(3) . .
C37 O6 C36 O8 159.1(3) . .
C37 O6 C36 C35 -24.3(4) . .
C34 C35 C36 O8 172.2(3) . .
C40 C35 C36 O8 -3.7(5) . .
C34 C35 C36 O6 -3.9(4) . .
C40 C35 C36 O6 -179.7(3) . .
C34 O5 C37 O6 -45.4(4) . .
C34 O5 C37 C38 -160.8(3) . .
C34 O5 C37 C39 76.2(3) . .
C36 O6 C37 O5 47.7(4) . .
C36 O6 C37 C38 163.3(3) . .
C36 O6 C37 C39 -74.2(3) . .
C34 C35 C40 C44 152.7(3) . .
C36 C35 C40 C44 -31.3(4) . .
C34 C35 C40 C41 -26.8(4) . .
C36 C35 C40 C41 149.1(3) . .
C44 C40 C41 C42 -1.0(4) . .
C35 C40 C41 C42 178.6(3) . .
C40 C41 C42 N4 -1.6(4) . .
C40 C41 C42 C45 175.2(3) . .
C43 N4 C42 C41 2.8(4) . .
C65 N4 C42 C41 -178.3(3) . .
C43 N4 C42 C45 -174.1(3) . .
C65 N4 C42 C45 4.8(4) . .
C42 N4 C43 C44 -1.2(4) . .
C65 N4 C43 C44 179.8(3) . .
C42 N4 C43 C55 -178.9(3) . .
C65 N4 C43 C55 2.2(4) . .
N4 C43 C44 C40 -1.6(5) . .
C55 C43 C44 C40 176.0(3) . .
C41 C40 C44 C43 2.6(4) . .
C35 C40 C44 C43 -177.0(3) . .
C41 C42 C45 C46 31.9(5) . .
N4 C42 C45 C46 -151.3(3) . .
C42 C45 C46 C47 -176.6(3) . .
C45 C46 C47 C48 -178.0(3) . .
C45 C46 C47 C52 0.9(5) . .
C52 C47 C48 C49 -0.2(5) . .
C46 C47 C48 C49 178.8(3) . .
C47 C48 C49 C50 -0.7(6) . .
C54 N5 C50 C49 176.3(3) . .
C53 N5 C50 C49 0.2(6) . .
C54 N5 C50 C51 -4.9(5) . .
C53 N5 C50 C51 179.0(4) . .
C48 C49 C50 N5 -179.5(3) . .
C48 C49 C50 C51 1.6(5) . .
N5 C50 C51 C52 179.3(3) . .
C49 C50 C51 C52 -1.8(5) . .
C50 C51 C52 C47 1.0(5) . .
C48 C47 C52 C51 0.0(5) . .
C46 C47 C52 C51 -178.9(3) . .
C44 C43 C55 C56 37.6(5) . .
N4 C43 C55 C56 -144.8(3) . .
C43 C55 C56 C57 -178.2(3) . .
C55 C56 C57 C58 7.3(5) . .
C55 C56 C57 C62 -170.4(3) . .
C62 C57 C58 C59 0.8(5) . .
C56 C57 C58 C59 -177.0(3) . .
C57 C58 C59 C60 1.6(6) . .
C63 N6 C60 C61 11.9(7) . .
C64 N6 C60 C61 167.5(5) . .
C63 N6 C60 C59 -167.4(4) . .
C64 N6 C60 C59 -11.9(6) . .
C58 C59 C60 N6 176.6(4) . .
C58 C59 C60 C61 -2.8(6) . .
N6 C60 C61 C62 -177.7(4) . .
C59 C60 C61 C62 1.7(6) . .
C60 C61 C62 C57 0.7(6) . .
C58 C57 C62 C61 -2.0(5) . .
C56 C57 C62 C61 175.8(3) . .
C43 N4 C65 C66 82.0(3) . .
C42 N4 C65 C66 -96.9(3) . .
C69 C67 C68 C69 -4.3(13) 2_765 .
C67 C68 C69 C67 7(2) . 2_765
C72 C70 C71 C72 6.0(19) 2_556 .
C70 C71 C72 C70 -5.1(16) . 2_556
